data_7229323
loop_
_publ_author_name
'Gao, Lingling'
'Zhao, Qian-Nan'
'Li, Miao-Miao'
'Liming, Fan'
'Niu, Xiao-Yan'
'wang, xiaoqing'
'Hu, Tuoping'

_publ_section_title
;
 Magnetic Properties and Luminescence Sensing of Five Coordination
 Polymers Based on a Rigid Terphenyl-tetracarboxylic Acid
;
_journal_name_full CrystEngComm
_journal_paper_doi 10.1039/C7CE01510K
_journal_year 2017
_chemical_formula_moiety 'C29 H19.5 N4 Ni O4, 2(C3 H5.75 O0.5), H2 O'
_chemical_formula_sum 'C35 H33 N4 Ni O6'
_chemical_formula_weight 664.34
_chemical_name_systematic
;
 ? 
;
_space_group_crystal_system triclinic
_space_group_IT_number 2
_space_group_name_Hall '-P 1'
_space_group_name_H-M_alt 'P -1'
_symmetry_space_group_name_Hall '-P 1'
_symmetry_space_group_name_H-M 'P -1'
_atom_sites_solution_hydrogens geom
_atom_sites_solution_primary direct
_atom_sites_solution_secondary difmap
_audit_creation_date 2017-01-30
_audit_creation_method
;
Olex2 1.2-beta
(compiled 2015.09.11 svn.r3215 for OlexSys, GUI svn.r5091)
;
_audit_update_record
;
2017-03-28 deposited with the CCDC.
2017-10-13 downloaded from the CCDC.
;
_cell_angle_alpha 74.156(5)
_cell_angle_beta 74.086(4)
_cell_angle_gamma 83.082(6)
_cell_formula_units_Z 2
_cell_length_a 10.110(5)
_cell_length_b 10.271(6)
_cell_length_c 15.848(9)
_cell_measurement_reflns_used 1841
_cell_measurement_temperature 293.15
_cell_measurement_theta_max 21.84
_cell_measurement_theta_min 2.69
_cell_volume 1520.6(15)
_computing_molecular_graphics 'Olex2 (Dolomanov et al., 2009)'
_computing_publication_material 'Olex2 (Dolomanov et al., 2009)'
_computing_structure_refinement 'XL (Sheldrick, 2008)'
_computing_structure_solution 'SHELXS-97 (Sheldrick, 1990)'
_diffrn_ambient_temperature 293.15
_diffrn_measured_fraction_theta_full 0.984
_diffrn_measured_fraction_theta_max 0.984
_diffrn_measurement_device_type 'CCD area detector'
_diffrn_measurement_method 'phi and omega scans'
_diffrn_radiation_monochromator graphite
_diffrn_radiation_type MoK\a
_diffrn_radiation_wavelength 0.71075
_diffrn_reflns_av_R_equivalents 0.0790
_diffrn_reflns_av_unetI/netI 0.1277
_diffrn_reflns_limit_h_max 12
_diffrn_reflns_limit_h_min -13
_diffrn_reflns_limit_k_max 13
_diffrn_reflns_limit_k_min -13
_diffrn_reflns_limit_l_max 20
_diffrn_reflns_limit_l_min -20
_diffrn_reflns_number 16471
_diffrn_reflns_theta_full 27.67
_diffrn_reflns_theta_max 27.67
_diffrn_reflns_theta_min 2.69
_diffrn_source 'fine-focus sealed tube'
_exptl_absorpt_coefficient_mu 0.693
_exptl_absorpt_correction_type none
_exptl_crystal_colour green
_exptl_crystal_colour_primary green
_exptl_crystal_density_diffrn 1.451
_exptl_crystal_density_method 'not measured'
_exptl_crystal_description block
_exptl_crystal_F_000 694
_exptl_crystal_size_max 0.3
_exptl_crystal_size_mid 0.25
_exptl_crystal_size_min 0.25
_refine_diff_density_max 0.585
_refine_diff_density_min -0.560
_refine_diff_density_rms 0.081
_refine_ls_extinction_method none
_refine_ls_goodness_of_fit_ref 0.945
_refine_ls_hydrogen_treatment constr
_refine_ls_matrix_type full
_refine_ls_number_parameters 496
_refine_ls_number_reflns 6988
_refine_ls_number_restraints 155
_refine_ls_restrained_S_all 0.978
_refine_ls_R_factor_all 0.1255
_refine_ls_R_factor_gt 0.0592
_refine_ls_shift/su_max 0.001
_refine_ls_shift/su_mean 0.000
_refine_ls_structure_factor_coef Fsqd
_refine_ls_weighting_details 'calc w=1/[\s^2^(Fo^2^)+(0.0758P)^2^+0.0000P] where P=(Fo^2^+2Fc^2^)/3'
_refine_ls_weighting_scheme calc
_refine_ls_wR_factor_gt 0.1355
_refine_ls_wR_factor_ref 0.1613
_reflns_number_gt 3669
_reflns_number_total 6988
_reflns_threshold_expression >2sigma(I)
_cod_data_source_file c7ce01510k2.cif
_cod_data_source_block 151223d_0m
_cod_original_cell_volume 1520.6(14)
_cod_database_code 7229323
_olex2_refinement_description
;
1. Fixed Uiso
 At 1.2 times of:
  All C(H) groups, All C(H,H) groups
 At 1.5 times of:
  All O(H) groups, All O(H,H) groups
2. Restrained distances
 O6-C41
 1.4 with sigma of 0.01
 C38-O5
 1.4 with sigma of 0.01
3. Rigid bond restraints
 C19, C20, C23, C24, C26, C27, C36, C37, C16, C17, C21, C22, C32, C33, C34,
 C35, O5, C38
 with sigma for 1-2 distances of 0.01 and sigma for 1-3 distances of 0.01
4. Uiso/Uaniso restraints and constraints
Uanis(C16) \\sim Ueq, Uanis(C20) \\sim Ueq, Uanis(C19) \\sim Ueq, Uanis(C22)
\\sim Ueq, Uanis(C23) \\sim Ueq, Uanis(C24) \\sim Ueq, Uanis(C17) \\sim Ueq,
Uanis(C21) \\sim Ueq, Uanis(C27) \\sim Ueq, Uanis(C32) \\sim Ueq, Uanis(C26)
\\sim Ueq, Uanis(C37) \\sim Ueq, Uanis(C35) \\sim Ueq, Uanis(C34) \\sim Ueq,
Uanis(C36) \\sim Ueq, Uanis(C33) \\sim Ueq: with sigma of 0.01 and sigma for
terminal atoms of 0.02
Uanis(O6) \\sim Ueq, Uanis(C41) \\sim Ueq, Uanis(C42) \\sim Ueq, Uanis(C43)
\\sim Ueq, Uanis(O5) \\sim Ueq, Uanis(C39) \\sim Ueq, Uanis(C38) \\sim Ueq,
Uanis(C40) \\sim Ueq: with sigma of 0.01 and sigma for terminal atoms of 0.02
5. Others
 Fixed Sof: C19(0.5) H19(0.5) C20(0.5) H20(0.5) C23(0.5) H23(0.5) C24(0.5)
 H24(0.5) C26(0.5) H26(0.5) C27(0.5) H27(0.5) C36(0.5) H36(0.5) C37(0.5)
 H37(0.5) C16(0.5) H16(0.5) C17(0.5) H17(0.5) C21(0.5) H21(0.5) C22(0.5)
 H22(0.5) C32(0.5) H32(0.5) C33(0.5) H33(0.5) C34(0.5) H34(0.5) C35(0.5)
 H35A(0.5) H35B(0.5) H41A(0.5) H41B(0.75) O6(0.5) H6A(0.5) H38A(0.5) H38B(0.75)
 O5(0.5) H5(0.5)
6.a Riding coordinates:
 O6(H6A), O5(H5), O1W(H1WA,H1WB)
6.b Secondary CH2 refined with riding coordinates:
 C35(H35A,H35B), C41(H41A,H41B), C42(H42A,H42B), C43(H43A,H43B), C38(H38A,
 H38B), C39(H39A,H39B), C40(H40A,H40B)
6.c Aromatic/amide H refined with riding coordinates:
 C3(H3), C6(H6), C8(H8), C10(H10), C11(H11), C12(H12), C13(H13), C14(H14),
 C29(H29), C30(H30), C31(H31), C19(H19), C20(H20), C23(H23), C24(H24), C26(H26),
  C27(H27), C36(H36), C37(H37), C16(H16), C17(H17), C21(H21), C22(H22),
 C32(H32), C33(H33), C34(H34)
;
_olex2_submission_special_instructions 'No special instructions were received'

loop_
_space_group_symop_id
_space_group_symop_operation_xyz
1 'x, y, z'
2 '-x, -y, -z'

loop_
_atom_site_label
_atom_site_type_symbol
_atom_site_fract_x
_atom_site_fract_y
_atom_site_fract_z
_atom_site_U_iso_or_equiv
_atom_site_adp_type
_atom_site_occupancy
_atom_site_calc_flag
_atom_site_disorder_assembly
_atom_site_disorder_group
_atom_site_refinement_flags_posn
_atom_site_refinement_flags_adp
Ni1 Ni 0.13481(5) 0.02799(5) 1.08252(3) 0.02916(18) Uani 1 d . . . .
O1 O 0.2106(2) 0.1005(3) 1.17823(17) 0.0382(7) Uani 1 d . . . .
O2 O 0.3473(3) 0.0026(3) 1.07729(17) 0.0377(7) Uani 1 d . . . .
O3 O 0.8509(2) 0.0760(3) 1.01399(17) 0.0362(7) Uani 1 d . . . .
O4 O 0.9330(2) 0.0819(3) 1.12937(16) 0.0331(7) Uani 1 d . . . .
N1 N 0.1698(3) 0.2055(3) 0.9829(2) 0.0375(9) Uani 1 d . . . .
N2 N 0.2709(4) 0.3386(4) 0.8532(2) 0.0491(10) Uani 1 d . . . .
N3 N 0.9910(4) 0.6919(4) 0.2949(2) 0.0497(10) Uani 1 d A . . .
N4 N 1.0989(3) 0.8458(4) 0.1769(2) 0.0387(9) Uani 1 d . . . .
C1 C 0.3284(4) 0.0558(4) 1.1422(2) 0.0320(10) Uani 1 d . . . .
C2 C 0.4485(4) 0.0635(4) 1.1782(2) 0.0268(9) Uani 1 d . . . .
C3 C 0.5807(4) 0.0720(4) 1.1211(2) 0.0275(9) Uani 1 d . . . .
H3 H 0.5937 0.0776 1.0598 0.033 Uiso 1 calc . . R .
C4 C 0.6930(3) 0.0721(4) 1.1553(2) 0.0257(9) Uani 1 d . . . .
C5 C 0.8363(4) 0.0768(4) 1.0940(2) 0.0275(9) Uani 1 d . . . .
C6 C 0.6718(4) 0.0605(4) 1.2471(2) 0.0283(9) Uani 1 d . . . .
H6 H 0.7471 0.0604 1.2701 0.034 Uiso 1 calc . . R .
C7 C 0.5402(4) 0.0489(4) 1.3062(2) 0.0274(9) Uani 1 d . . . .
C8 C 0.4299(4) 0.0539(4) 1.2693(2) 0.0304(9) Uani 1 d . . . .
H8 H 0.3410 0.0509 1.3068 0.036 Uiso 1 calc . . R .
C9 C 0.5206(4) 0.0253(4) 1.4055(2) 0.0274(9) Uani 1 d . . . .
C10 C 0.6090(4) 0.0728(4) 1.4415(2) 0.0319(10) Uani 1 d . . . .
H10 H 0.6836 0.1217 1.4030 0.038 Uiso 1 calc . . R .
C11 C 0.5881(4) 0.0484(4) 1.5341(2) 0.0342(10) Uani 1 d . . . .
H11 H 0.6487 0.0824 1.5567 0.041 Uiso 1 calc . . R .
C12 C 0.2836(4) 0.2283(4) 0.9195(3) 0.0424(11) Uani 1 d . . . .
H12 H 0.3642 0.1743 0.9201 0.051 Uiso 1 calc . . R .
C13 C 0.1397(5) 0.3916(5) 0.8772(3) 0.0616(15) Uani 1 d . . . .
H13 H 0.1008 0.4699 0.8454 0.074 Uiso 1 calc . . R .
C14 C 0.0780(5) 0.3075(5) 0.9562(3) 0.0543(13) Uani 1 d . . . .
H14 H -0.0132 0.3172 0.9879 0.065 Uiso 1 calc . . R .
C15 C 0.3742(5) 0.3888(5) 0.7720(3) 0.0545(14) Uani 1 d . . . .
C18 C 0.5776(5) 0.4831(5) 0.6151(3) 0.0631(15) Uani 1 d . . . .
C25 C 0.6842(5) 0.5360(5) 0.5312(3) 0.0621(15) Uani 1 d A . . .
C28 C 0.8867(5) 0.6359(5) 0.3740(3) 0.0492(12) Uani 1 d . . . .
C29 C 0.9878(4) 0.8172(5) 0.2422(3) 0.0437(11) Uani 1 d . . . .
H29 H 0.9131 0.8787 0.2512 0.052 Uiso 1 calc A . R .
C30 C 1.1760(6) 0.7288(6) 0.1866(4) 0.093(2) Uani 1 d . . . .
H30 H 1.2623 0.7158 0.1491 0.111 Uiso 1 calc A . R .
C31 C 1.1116(6) 0.6335(6) 0.2578(4) 0.102(3) Uani 1 d A . . .
H31 H 1.1438 0.5446 0.2775 0.123 Uiso 1 calc . . R .
C19 C 0.4492(13) 0.5563(13) 0.6359(8) 0.061(4) Uani 0.50 d A 1 . U
H19 H 0.4313 0.6359 0.5947 0.074 Uiso 0.50 calc A 1 R .
C20 C 0.3515(13) 0.5127(13) 0.7150(8) 0.054(3) Uani 0.50 d A 1 . U
H20 H 0.2714 0.5655 0.7300 0.065 Uiso 0.50 calc A 1 R .
C23 C 0.5541(18) 0.350(2) 0.6506(13) 0.041(4) Uani 0.50 d A 1 . U
H23 H 0.6077 0.2873 0.6217 0.049 Uiso 0.50 calc A 1 R .
C24 C 0.4505(16) 0.304(3) 0.7306(13) 0.044(4) Uani 0.50 d A 1 . U
H24 H 0.4374 0.2121 0.7536 0.053 Uiso 0.50 calc A 1 R .
C26 C 0.7116(14) 0.6663(17) 0.5018(10) 0.052(4) Uani 0.50 d A 1 . U
H26 H 0.6612 0.7261 0.5349 0.062 Uiso 0.50 calc A 1 R .
C27 C 0.8110(14) 0.7161(17) 0.4251(9) 0.053(4) Uani 0.50 d A 1 . U
H27 H 0.8264 0.8082 0.4078 0.064 Uiso 0.50 calc A 1 R .
C36 C 0.8422(11) 0.5016(10) 0.3901(7) 0.060(3) Uani 0.50 d A 1 . U
H36 H 0.8810 0.4493 0.3491 0.072 Uiso 0.50 calc A 1 R .
C37 C 0.7413(11) 0.4515(10) 0.4673(7) 0.058(3) Uani 0.50 d A 1 . U
H37 H 0.7099 0.3653 0.4787 0.069 Uiso 0.50 calc A 1 R .
C16 C 0.4904(16) 0.301(2) 0.7427(14) 0.044(4) Uani 0.50 d A 2 . U
H16 H 0.4979 0.2117 0.7756 0.053 Uiso 0.50 calc A 2 R .
C17 C 0.590(2) 0.352(3) 0.6653(13) 0.046(5) Uani 0.50 d A 2 . U
H17 H 0.6664 0.2975 0.6466 0.055 Uiso 0.50 calc A 2 R .
C21 C 0.5033(12) 0.5741(12) 0.6667(7) 0.052(3) Uani 0.50 d A 2 . U
H21 H 0.5233 0.6651 0.6485 0.062 Uiso 0.50 calc A 2 R .
C22 C 0.4013(12) 0.5266(13) 0.7440(8) 0.052(3) Uani 0.50 d A 2 . U
H22 H 0.3508 0.5859 0.7774 0.063 Uiso 0.50 calc A 2 R .
C32 C 0.7705(14) 0.7084(17) 0.4001(10) 0.053(4) Uani 0.50 d A 2 . U
H32 H 0.7566 0.7947 0.3644 0.064 Uiso 0.50 calc A 2 R .
C33 C 0.6721(15) 0.6594(17) 0.4774(9) 0.051(4) Uani 0.50 d A 2 . U
H33 H 0.5938 0.7140 0.4932 0.062 Uiso 0.50 calc A 2 R .
C34 C 0.9221(11) 0.5232(11) 0.4346(7) 0.063(3) Uani 0.50 d A 2 . U
H34 H 1.0106 0.4834 0.4230 0.076 Uiso 0.50 calc A 2 R .
C35 C 0.8239(11) 0.4684(10) 0.5143(6) 0.056(3) Uani 0.50 d A 2 . U
H35A H 0.8613 0.4656 0.5650 0.068 Uiso 0.50 calc A 2 R .
H35B H 0.8134 0.3753 0.5152 0.068 Uiso 0.50 calc A 2 R .
C41 C 0.0743(10) 0.1034(11) 0.4230(7) 0.153(4) Uani 1 d . . D U
H41A H 0.1632 0.0964 0.4366 0.184 Uiso 0.50 calc B 2 R .
H41B H 0.0770 0.1748 0.3680 0.184 Uiso 0.75 calc B 2 R .
C42 C 0.0470(9) -0.0365(10) 0.4068(6) 0.139(3) Uani 1 d C . . U
H42A H -0.0364 -0.0292 0.3865 0.166 Uiso 1 calc . . R .
H42B H 0.1238 -0.0648 0.3624 0.166 Uiso 1 calc . . R .
C43 C 0.0316(9) -0.1385(9) 0.5031(7) 0.146(3) Uani 1 d . . . U
H43A H 0.0131 -0.2266 0.4986 0.175 Uiso 1 calc C . R .
H43B H 0.1192 -0.1478 0.5186 0.175 Uiso 1 calc . . R .
O6 O 0.092(2) 0.2094(18) 0.3356(10) 0.291(10) Uani 0.50 d C 1 D U
H6A H 0.1577 0.1622 0.3126 0.437 Uiso 0.50 d C 1 R .
C38 C 0.363(2) 0.4371(18) 0.0547(13) 0.256(7) Uani 1 d . . D U
H38A H 0.3648 0.3520 0.0388 0.308 Uiso 0.50 calc D 2 R .
H38B H 0.2762 0.4478 0.0981 0.308 Uiso 0.75 calc D 2 R .
C39 C 0.4841(15) 0.4400(12) 0.0943(9) 0.205(5) Uani 1 d E . . U
H39A H 0.4698 0.5174 0.1203 0.247 Uiso 1 calc . . R .
H39B H 0.4851 0.3590 0.1430 0.247 Uiso 1 calc . . R .
C40 C 0.6212(14) 0.4479(12) 0.0274(9) 0.186(5) Uani 1 d . . . U
H40A H 0.6905 0.4529 0.0582 0.223 Uiso 1 calc E . R .
H40B H 0.6403 0.3643 0.0080 0.223 Uiso 1 calc . . R .
O5 O 0.257(2) 0.407(3) 0.1395(17) 0.349(12) Uani 0.50 d E 1 D U
H5 H 0.2289 0.3300 0.1423 0.524 Uiso 0.50 d E 1 R .
O1W O 0.9313(6) 0.2799(5) 0.2309(4) 0.154(2) Uani 1 d . . . .
H1WA H 0.9345 0.2080 0.2135 0.231 Uiso 1 d . . R .
H1WB H 0.9769 0.2789 0.2668 0.231 Uiso 1 d . . R .

loop_
_atom_site_aniso_label
_atom_site_aniso_U_11
_atom_site_aniso_U_22
_atom_site_aniso_U_33
_atom_site_aniso_U_23
_atom_site_aniso_U_13
_atom_site_aniso_U_12
Ni1 0.0182(3) 0.0507(3) 0.0147(3) -0.0026(2) 0.00050(18) -0.0107(2)
O1 0.0189(14) 0.064(2) 0.0295(15) -0.0133(14) -0.0005(12) -0.0012(13)
O2 0.0258(15) 0.069(2) 0.0218(15) -0.0169(15) -0.0021(11) -0.0124(14)
O3 0.0243(14) 0.0623(19) 0.0204(15) -0.0108(14) 0.0006(11) -0.0092(13)
O4 0.0203(14) 0.0572(19) 0.0194(14) -0.0056(13) -0.0025(11) -0.0089(13)
N1 0.0338(19) 0.046(2) 0.0251(19) -0.0016(17) 0.0017(15) -0.0131(17)
N2 0.049(2) 0.043(2) 0.034(2) 0.0052(18) 0.0125(17) -0.0093(18)
N3 0.046(2) 0.051(2) 0.029(2) 0.0067(18) 0.0098(17) 0.0010(19)
N4 0.0313(19) 0.055(2) 0.0211(18) -0.0028(17) 0.0022(15) -0.0068(17)
C1 0.021(2) 0.054(3) 0.015(2) -0.0008(19) 0.0013(15) -0.0114(19)
C2 0.0202(19) 0.040(2) 0.018(2) -0.0066(17) -0.0014(15) -0.0040(17)
C3 0.025(2) 0.040(2) 0.0157(19) -0.0059(17) -0.0028(15) -0.0030(17)
C4 0.0198(19) 0.037(2) 0.0181(19) -0.0062(17) 0.0001(15) -0.0048(16)
C5 0.024(2) 0.038(2) 0.014(2) -0.0017(17) -0.0001(16) -0.0045(17)
C6 0.0218(19) 0.047(2) 0.0152(19) -0.0064(18) -0.0025(15) -0.0060(17)
C7 0.024(2) 0.041(2) 0.0150(19) -0.0065(17) 0.0003(15) -0.0061(17)
C8 0.023(2) 0.048(3) 0.018(2) -0.0088(18) 0.0013(16) -0.0067(18)
C9 0.026(2) 0.037(2) 0.0158(19) -0.0078(17) 0.0002(15) -0.0007(17)
C10 0.022(2) 0.052(3) 0.020(2) -0.0081(19) -0.0002(16) -0.0090(18)
C11 0.031(2) 0.054(3) 0.020(2) -0.0086(19) -0.0051(17) -0.0130(19)
C12 0.044(3) 0.041(3) 0.031(2) -0.001(2) 0.007(2) -0.012(2)
C13 0.051(3) 0.053(3) 0.052(3) 0.016(3) 0.004(2) -0.002(2)
C14 0.035(3) 0.065(3) 0.045(3) 0.005(3) 0.004(2) -0.005(2)
C15 0.058(3) 0.045(3) 0.037(3) 0.001(2) 0.019(2) -0.009(2)
C18 0.067(3) 0.044(3) 0.043(3) 0.010(2) 0.022(2) -0.002(3)
C25 0.070(4) 0.042(3) 0.041(3) 0.007(2) 0.022(2) -0.004(3)
C28 0.048(3) 0.045(3) 0.032(3) 0.008(2) 0.012(2) -0.006(2)
C29 0.039(2) 0.048(3) 0.029(2) 0.002(2) 0.0051(19) -0.004(2)
C30 0.056(3) 0.088(4) 0.070(4) 0.023(3) 0.033(3) 0.023(3)
C31 0.071(4) 0.080(4) 0.083(4) 0.028(4) 0.034(3) 0.034(3)
C19 0.064(7) 0.053(6) 0.045(6) 0.003(5) 0.004(5) 0.001(5)
C20 0.048(6) 0.045(6) 0.050(6) -0.003(5) 0.011(5) -0.006(5)
C23 0.043(8) 0.041(6) 0.032(7) -0.009(5) 0.004(5) -0.009(6)
C24 0.040(8) 0.043(7) 0.037(6) 0.005(5) -0.001(5) -0.014(7)
C26 0.054(8) 0.046(6) 0.043(7) -0.008(5) 0.010(5) -0.012(6)
C27 0.056(8) 0.041(6) 0.049(7) -0.007(5) 0.012(5) -0.019(6)
C36 0.065(6) 0.052(6) 0.041(5) -0.008(4) 0.016(4) 0.000(5)
C37 0.058(6) 0.036(5) 0.055(6) 0.003(4) 0.014(4) -0.009(4)
C16 0.041(8) 0.035(6) 0.040(7) 0.006(5) -0.001(6) -0.003(6)
C17 0.045(8) 0.045(7) 0.034(7) 0.003(5) -0.001(5) -0.002(6)
C21 0.055(6) 0.038(5) 0.046(6) -0.002(5) 0.010(5) -0.012(5)
C22 0.053(7) 0.038(5) 0.048(6) -0.004(5) 0.015(5) -0.011(5)
C32 0.039(6) 0.047(6) 0.051(7) 0.018(5) -0.003(5) -0.009(5)
C33 0.037(6) 0.054(7) 0.044(7) 0.012(5) 0.001(5) -0.007(5)
C34 0.048(5) 0.060(6) 0.051(5) 0.006(5) 0.011(4) 0.012(5)
C35 0.059(6) 0.047(5) 0.040(5) 0.003(4) 0.010(4) 0.000(5)
C41 0.148(7) 0.157(7) 0.118(6) -0.005(6) -0.015(6) 0.017(6)
C42 0.137(6) 0.138(6) 0.144(7) -0.018(6) -0.035(5) -0.058(5)
C43 0.119(6) 0.130(6) 0.178(7) -0.054(6) -0.010(6) -0.001(5)
O6 0.336(18) 0.304(18) 0.261(16) -0.075(13) -0.173(14) 0.116(14)
C38 0.294(11) 0.255(11) 0.266(11) -0.078(9) -0.107(9) -0.072(9)
C39 0.216(9) 0.177(8) 0.247(10) -0.076(7) -0.071(8) -0.018(7)
C40 0.223(9) 0.161(8) 0.196(8) -0.058(7) -0.062(7) -0.040(7)
O5 0.33(2) 0.326(19) 0.405(18) -0.221(16) -0.011(13) 0.026(15)
O1W 0.211(6) 0.114(4) 0.180(6) -0.086(4) -0.089(5) 0.030(4)

loop_
_atom_type_symbol
_atom_type_description
_atom_type_scat_dispersion_real
_atom_type_scat_dispersion_imag
_atom_type_scat_source
C C 0.0030 0.0020 'International Tables Vol C Tables 4.2.6.8 and 6.1.1.4'
H H 0.0000 0.0000 'International Tables Vol C Tables 4.2.6.8 and 6.1.1.4'
N N 0.0060 0.0030 'International Tables Vol C Tables 4.2.6.8 and 6.1.1.4'
Ni Ni 0.3390 1.1120 'International Tables Vol C Tables 4.2.6.8 and 6.1.1.4'
O O 0.0110 0.0060 'International Tables Vol C Tables 4.2.6.8 and 6.1.1.4'

loop_
_geom_angle_atom_site_label_1
_geom_angle_atom_site_label_2
_geom_angle_atom_site_label_3
_geom_angle
_geom_angle_site_symmetry_1
_geom_angle_site_symmetry_3
O1 Ni1 C1 30.67(11) . .
O2 Ni1 O1 61.11(10) . .
O2 Ni1 C1 30.44(11) . .
O3 Ni1 O1 155.11(10) 2_657 .
O3 Ni1 O2 94.42(10) 2_657 .
O3 Ni1 C1 124.69(12) 2_657 .
O4 Ni1 O1 96.02(10) 1_455 .
O4 Ni1 O2 157.10(11) 1_455 .
O4 Ni1 O3 108.26(10) 1_455 2_657
O4 Ni1 N1 93.05(12) 1_455 .
O4 Ni1 N4 87.43(12) 1_455 1_446
O4 Ni1 C1 126.67(12) 1_455 .
N1 Ni1 O1 94.02(13) . .
N1 Ni1 O2 89.90(12) . .
N1 Ni1 O3 90.10(13) . 2_657
N1 Ni1 C1 92.77(13) . .
N4 Ni1 O1 88.91(13) 1_446 .
N4 Ni1 O2 90.83(12) 1_446 .
N4 Ni1 O3 86.90(13) 1_446 2_657
N4 Ni1 N1 176.96(14) 1_446 .
N4 Ni1 C1 89.35(13) 1_446 .
C1 O1 Ni1 86.6(2) . .
C1 O2 Ni1 90.7(2) . .
C5 O3 Ni1 150.2(3) . 2_657
C5 O4 Ni1 126.1(2) . 1_655
C12 N1 Ni1 123.8(3) . .
C12 N1 C14 105.3(4) . .
C14 N1 Ni1 129.5(3) . .
C12 N2 C13 106.8(4) . .
C12 N2 C15 126.4(4) . .
C13 N2 C15 126.8(4) . .
C29 N3 C28 125.8(4) . .
C29 N3 C31 105.3(4) . .
C31 N3 C28 128.9(4) . .
C29 N4 Ni1 125.7(3) . 1_664
C29 N4 C30 103.4(4) . .
C30 N4 Ni1 130.9(3) . 1_664
O1 C1 Ni1 62.7(2) . .
O1 C1 C2 119.9(4) . .
O2 C1 Ni1 58.87(19) . .
O2 C1 O1 121.6(4) . .
O2 C1 C2 118.6(3) . .
C2 C1 Ni1 176.3(3) . .
C3 C2 C1 120.0(3) . .
C8 C2 C1 120.2(3) . .
C8 C2 C3 119.7(3) . .
C2 C3 H3 120.0 . .
C4 C3 C2 120.1(3) . .
C4 C3 H3 120.0 . .
C3 C4 C5 120.0(3) . .
C6 C4 C3 119.1(3) . .
C6 C4 C5 120.8(3) . .
O3 C5 O4 125.2(3) . .
O3 C5 C4 118.5(3) . .
O4 C5 C4 116.3(3) . .
C4 C6 H6 119.1 . .
C4 C6 C7 121.8(3) . .
C7 C6 H6 119.1 . .
C6 C7 C9 121.0(3) . .
C8 C7 C6 117.6(3) . .
C8 C7 C9 121.3(3) . .
C2 C8 C7 121.6(3) . .
C2 C8 H8 119.2 . .
C7 C8 H8 119.2 . .
C10 C9 C7 122.2(3) . .
C10 C9 C11 117.4(3) . 2_658
C11 C9 C7 120.4(4) 2_658 .
C9 C10 H10 119.7 . .
C9 C10 C11 120.7(4) . .
C11 C10 H10 119.7 . .
C9 C11 H11 119.0 2_658 .
C10 C11 C9 121.9(4) . 2_658
C10 C11 H11 119.0 . .
N1 C12 N2 112.0(4) . .
N1 C12 H12 124.0 . .
N2 C12 H12 124.0 . .
N2 C13 H13 127.0 . .
C14 C13 N2 105.9(4) . .
C14 C13 H13 127.0 . .
N1 C14 H14 125.1 . .
C13 C14 N1 109.9(4) . .
C13 C14 H14 125.1 . .
N2 C15 C16 119.7(9) . .
C20 C15 N2 119.6(6) . .
C20 C15 C16 119.9(10) . .
C20 C15 C22 34.2(6) . .
C24 C15 N2 119.1(10) . .
C24 C15 C20 113.6(11) . .
C24 C15 C16 19.4(13) . .
C24 C15 C22 120.5(11) . .
C22 C15 N2 120.0(6) . .
C22 C15 C16 114.1(10) . .
C19 C18 C25 120.6(6) . .
C23 C18 C25 123.7(10) . .
C23 C18 C19 107.2(10) . .
C23 C18 C17 20.5(12) . .
C23 C18 C21 116.9(10) . .
C17 C18 C25 120.4(10) . .
C17 C18 C19 118.0(10) . .
C17 C18 C21 114.1(11) . .
C21 C18 C25 119.1(6) . .
C21 C18 C19 36.4(5) . .
C18 C25 C35 120.7(5) . .
C26 C25 C18 122.1(8) . .
C26 C25 C37 116.8(8) . .
C26 C25 C33 28.2(8) . .
C26 C25 C35 102.2(8) . .
C37 C25 C18 119.8(5) . .
C37 C25 C35 52.9(6) . .
C33 C25 C18 122.3(8) . .
C33 C25 C37 103.5(8) . .
C33 C25 C35 115.4(8) . .
N3 C28 C36 120.9(5) . .
C27 C28 N3 119.9(7) . .
C27 C28 C36 118.0(8) . .
C27 C28 C32 28.8(8) . .
C27 C28 C34 104.9(8) . .
C32 C28 N3 120.8(7) . .
C32 C28 C36 104.3(8) . .
C32 C28 C34 119.2(8) . .
C34 C28 N3 117.9(5) . .
C34 C28 C36 54.2(6) . .
N3 C29 H29 123.1 . .
N4 C29 N3 113.8(4) . .
N4 C29 H29 123.1 . .
N4 C30 H30 124.5 . .
C31 C30 N4 111.0(4) . .
C31 C30 H30 124.5 . .
N3 C31 H31 126.8 . .
C30 C31 N3 106.4(5) . .
C30 C31 H31 126.8 . .
C18 C19 H19 119.1 . .
C20 C19 C18 121.7(11) . .
C20 C19 H19 119.1 . .
C15 C20 H20 120.7 . .
C19 C20 C15 118.6(11) . .
C19 C20 H20 120.7 . .
C18 C23 H23 119.1 . .
C18 C23 C24 122(2) . .
C24 C23 H23 119.1 . .
C15 C24 C23 121(2) . .
C15 C24 H24 119.7 . .
C23 C24 H24 119.7 . .
C25 C26 H26 118.7 . .
C25 C26 C27 122.6(14) . .
C27 C26 H26 118.7 . .
C28 C27 C26 121.8(14) . .
C28 C27 H27 119.1 . .
C26 C27 H27 119.1 . .
C28 C36 H36 120.5 . .
C37 C36 C28 119.0(9) . .
C37 C36 H36 120.5 . .
C25 C37 H37 120.5 . .
C36 C37 C25 119.0(9) . .
C36 C37 H37 120.5 . .
C15 C16 H16 120.6 . .
C17 C16 C15 118.7(19) . .
C17 C16 H16 120.6 . .
C18 C17 C16 121(2) . .
C18 C17 H17 119.5 . .
C16 C17 H17 119.5 . .
C18 C21 H21 120.2 . .
C22 C21 C18 119.6(10) . .
C22 C21 H21 120.2 . .
C15 C22 H22 120.1 . .
C21 C22 C15 119.7(11) . .
C21 C22 H22 120.1 . .
C28 C32 H32 119.0 . .
C28 C32 C33 121.9(14) . .
C33 C32 H32 119.0 . .
C25 C33 C32 122.4(14) . .
C25 C33 H33 118.8 . .
C32 C33 H33 118.8 . .
C28 C34 H34 120.3 . .
C28 C34 C35 119.4(9) . .
C35 C34 H34 120.3 . .
C25 C35 H35A 107.6 . .
C25 C35 H35B 107.6 . .
C34 C35 C25 118.7(8) . .
C34 C35 H35A 107.6 . .
C34 C35 H35B 107.6 . .
H35A C35 H35B 107.1 . .
H41A C41 H41B 108.0 . .
C42 C41 H41A 109.3 . .
C42 C41 H41B 109.3 . .
C43 C41 H41A 109.3 2_556 .
C43 C41 H41B 109.3 2_556 .
C43 C41 C42 111.5(9) 2_556 .
C43 C41 O6 114.0(12) 2_556 .
O6 C41 H41A 103.6 . .
O6 C41 H41B 5.2 . .
O6 C41 C42 108.8(12) . .
C41 C42 H42A 111.0 . .
C41 C42 H42B 111.0 . .
H42A C42 H42B 109.0 . .
C43 C42 C41 103.6(7) . .
C43 C42 H42A 111.0 . .
C43 C42 H42B 111.0 . .
C41 C43 C42 116.6(8) 2_556 .
C41 C43 H43A 108.2 2_556 .
C41 C43 H43B 108.2 2_556 .
C42 C43 H43A 108.2 . .
C42 C43 H43B 108.2 . .
H43A C43 H43B 107.3 . .
C41 O6 H6A 89.0 . .
H38A C38 H38B 108.7 . .
C39 C38 H38A 110.5 . .
C39 C38 H38B 110.5 . .
C40 C38 H38A 110.5 2_665 .
C40 C38 H38B 110.5 2_665 .
C40 C38 C39 106.0(13) 2_665 .
O5 C38 H38A 98.0 . .
O5 C38 H38B 22.1 . .
O5 C38 C39 97.8(17) . .
O5 C38 C40 133(2) . 2_665
C38 C39 H39A 108.7 . .
C38 C39 H39B 108.7 . .
H39A C39 H39B 107.6 . .
C40 C39 C38 114.3(13) . .
C40 C39 H39A 108.7 . .
C40 C39 H39B 108.7 . .
C38 C40 C39 116.4(14) 2_665 .
C38 C40 H40A 108.2 2_665 .
C38 C40 H40B 108.2 2_665 .
C39 C40 H40A 108.2 . .
C39 C40 H40B 108.2 . .
H40A C40 H40B 107.3 . .
C38 O5 H5 104.3 . .
H1WA O1W H1WB 117.1 . .

loop_
_geom_bond_atom_site_label_1
_geom_bond_atom_site_label_2
_geom_bond_distance
_geom_bond_site_symmetry_2
Ni1 O1 2.199(3) .
Ni1 O2 2.115(3) .
Ni1 O3 2.058(3) 2_657
Ni1 O4 2.036(3) 1_455
Ni1 N1 2.054(3) .
Ni1 N4 2.051(4) 1_446
Ni1 C1 2.470(4) .
O1 C1 1.262(4) .
O2 C1 1.252(5) .
O3 Ni1 2.058(3) 2_657
O3 C5 1.238(4) .
O4 Ni1 2.036(3) 1_655
O4 C5 1.266(4) .
N1 C12 1.300(5) .
N1 C14 1.370(5) .
N2 C12 1.339(5) .
N2 C13 1.365(6) .
N2 C15 1.429(5) .
N3 C28 1.428(5) .
N3 C29 1.331(5) .
N3 C31 1.348(6) .
N4 Ni1 2.051(4) 1_664
N4 C29 1.302(5) .
N4 C30 1.347(6) .
C1 C2 1.496(5) .
C2 C3 1.391(5) .
C2 C8 1.380(5) .
C3 H3 0.9300 .
C3 C4 1.387(5) .
C4 C5 1.505(5) .
C4 C6 1.384(5) .
C6 H6 0.9300 .
C6 C7 1.398(5) .
C7 C8 1.384(5) .
C7 C9 1.487(5) .
C8 H8 0.9300 .
C9 C10 1.378(5) .
C9 C11 1.387(5) 2_658
C10 H10 0.9300 .
C10 C11 1.379(5) .
C11 C9 1.387(5) 2_658
C11 H11 0.9300 .
C12 H12 0.9300 .
C13 H13 0.9300 .
C13 C14 1.347(6) .
C14 H14 0.9300 .
C15 C20 1.380(13) .
C15 C24 1.28(2) .
C15 C16 1.44(2) .
C15 C22 1.400(13) .
C18 C25 1.478(6) .
C18 C19 1.423(13) .
C18 C23 1.35(2) .
C18 C17 1.37(2) .
C18 C21 1.421(12) .
C25 C26 1.329(17) .
C25 C37 1.466(11) .
C25 C33 1.334(16) .
C25 C35 1.485(11) .
C28 C27 1.339(16) .
C28 C36 1.437(11) .
C28 C32 1.340(16) .
C28 C34 1.368(11) .
C29 H29 0.9300 .
C30 H30 0.9300 .
C30 C31 1.342(7) .
C31 H31 0.9300 .
C19 H19 0.9300 .
C19 C20 1.366(15) .
C20 H20 0.9300 .
C23 H23 0.9300 .
C23 C24 1.41(3) .
C24 H24 0.9300 .
C26 H26 0.9300 .
C26 C27 1.365(19) .
C27 H27 0.9300 .
C36 H36 0.9300 .
C36 C37 1.379(12) .
C37 H37 0.9300 .
C16 H16 0.9300 .
C16 C17 1.38(3) .
C17 H17 0.9300 .
C21 H21 0.9300 .
C21 C22 1.380(15) .
C22 H22 0.9300 .
C32 H32 0.9300 .
C32 C33 1.364(19) .
C33 H33 0.9300 .
C34 H34 0.9300 .
C34 C35 1.399(12) .
C35 H35A 0.9700 .
C35 H35B 0.9700 .
C41 H41A 0.9700 .
C41 H41B 0.9700 .
C41 C42 1.594(12) .
C41 C43 1.448(10) 2_556
C41 O6 1.492(10) .
C42 H42A 0.9700 .
C42 H42B 0.9700 .
C42 C43 1.576(11) .
C43 C41 1.448(10) 2_556
C43 H43A 0.9700 .
C43 H43B 0.9700 .
O6 H6A 0.8340 .
C38 H38A 0.9700 .
C38 H38B 0.9700 .
C38 C39 1.529(16) .
C38 C40 1.484(16) 2_665
C38 O5 1.454(10) .
C39 H39A 0.9700 .
C39 H39B 0.9700 .
C39 C40 1.492(13) .
C40 C38 1.484(16) 2_665
C40 H40A 0.9700 .
C40 H40B 0.9700 .
O5 H5 0.8588 .
O1W H1WA 0.8498 .
O1W H1WB 0.8215 .

loop_
_geom_torsion_atom_site_label_1
_geom_torsion_atom_site_label_2
_geom_torsion_atom_site_label_3
_geom_torsion_atom_site_label_4
_geom_torsion
_geom_torsion_site_symmetry_1
_geom_torsion_site_symmetry_4
Ni1 O1 C1 O2 1.7(4) . .
Ni1 O1 C1 C2 -177.0(3) . .
Ni1 O2 C1 O1 -1.8(4) . .
Ni1 O2 C1 C2 176.9(3) . .
Ni1 O3 C5 O4 99.0(6) 2_657 .
Ni1 O3 C5 C4 -81.3(6) 2_657 .
Ni1 O4 C5 O3 -21.8(6) 1_655 .
Ni1 O4 C5 C4 158.5(2) 1_655 .
Ni1 N1 C12 N2 167.4(3) . .
Ni1 N1 C14 C13 -167.6(3) . .
Ni1 N4 C29 N3 -179.3(3) 1_664 .
Ni1 N4 C30 C31 -179.1(4) 1_664 .
Ni1 C1 C2 C3 75(4) . .
Ni1 C1 C2 C8 -101(4) . .
O1 Ni1 O2 C1 1.0(2) . .
O1 Ni1 N1 C12 91.7(3) . .
O1 Ni1 N1 C14 -103.8(4) . .
O1 Ni1 C1 O2 -178.3(4) . .
O1 Ni1 C1 C2 135(4) . .
O1 C1 C2 C3 -152.1(4) . .
O1 C1 C2 C8 31.8(6) . .
O2 Ni1 O1 C1 -1.0(2) . .
O2 Ni1 N1 C12 30.7(3) . .
O2 Ni1 N1 C14 -164.8(4) . .
O2 Ni1 C1 O1 178.3(4) . .
O2 Ni1 C1 C2 -47(4) . .
O2 C1 C2 C3 29.2(6) . .
O2 C1 C2 C8 -146.9(4) . .
O3 Ni1 O1 C1 10.3(4) 2_657 .
O3 Ni1 O2 C1 -174.3(2) 2_657 .
O3 Ni1 N1 C12 -63.7(3) 2_657 .
O3 Ni1 N1 C14 100.8(4) 2_657 .
O3 Ni1 C1 O1 -174.7(2) 2_657 .
O3 Ni1 C1 O2 7.0(3) 2_657 .
O3 Ni1 C1 C2 -40(4) 2_657 .
O4 Ni1 O1 C1 177.9(2) 1_455 .
O4 Ni1 O2 C1 -2.0(4) 1_455 .
O4 Ni1 N1 C12 -172.0(3) 1_455 .
O4 Ni1 N1 C14 -7.5(4) 1_455 .
O4 Ni1 C1 O1 -2.7(3) 1_455 .
O4 Ni1 C1 O2 179.0(2) 1_455 .
O4 Ni1 C1 C2 132(4) 1_455 .
N1 Ni1 O1 C1 -88.6(2) . .
N1 Ni1 O2 C1 95.7(2) . .
N1 Ni1 C1 O1 93.2(2) . .
N1 Ni1 C1 O2 -85.1(2) . .
N1 Ni1 C1 C2 -132(4) . .
N2 C13 C14 N1 1.7(6) . .
N2 C15 C20 C19 -177.4(9) . .
N2 C15 C24 C23 -179.6(12) . .
N2 C15 C16 C17 -178.9(13) . .
N2 C15 C22 C21 178.5(9) . .
N3 C28 C27 C26 -179.1(10) . .
N3 C28 C36 C37 -180.0(8) . .
N3 C28 C32 C33 -177.2(10) . .
N3 C28 C34 C35 177.9(9) . .
N4 Ni1 O1 C1 90.6(2) 1_446 .
N4 Ni1 O2 C1 -87.3(2) 1_446 .
N4 Ni1 N1 C12 -73(3) 1_446 .
N4 Ni1 N1 C14 91(3) 1_446 .
N4 Ni1 C1 O1 -89.0(2) 1_446 .
N4 Ni1 C1 O2 92.7(2) 1_446 .
N4 Ni1 C1 C2 46(4) 1_446 .
N4 C30 C31 N3 -0.7(8) . .
C1 Ni1 N1 C12 61.0(4) . .
C1 Ni1 N1 C14 -134.5(4) . .
C1 C2 C3 C4 -176.7(4) . .
C1 C2 C8 C7 174.3(4) . .
C2 C3 C4 C5 178.0(3) . .
C2 C3 C4 C6 1.5(6) . .
C3 C2 C8 C7 -1.8(6) . .
C3 C4 C5 O3 -2.3(6) . .
C3 C4 C5 O4 177.4(3) . .
C3 C4 C6 C7 -0.1(6) . .
C4 C6 C7 C8 -2.1(6) . .
C4 C6 C7 C9 175.0(4) . .
C5 C4 C6 C7 -176.6(3) . .
C6 C4 C5 O3 174.2(4) . .
C6 C4 C5 O4 -6.2(5) . .
C6 C7 C8 C2 3.1(6) . .
C6 C7 C9 C10 30.3(6) . .
C6 C7 C9 C11 -148.6(4) . 2_658
C7 C9 C10 C11 -179.6(4) . .
C8 C2 C3 C4 -0.6(6) . .
C8 C7 C9 C10 -152.6(4) . .
C8 C7 C9 C11 28.4(6) . 2_658
C9 C7 C8 C2 -174.0(4) . .
C9 C10 C11 C9 0.7(7) . 2_658
C11 C9 C10 C11 -0.7(6) 2_658 .
C12 N1 C14 C13 -1.0(6) . .
C12 N2 C13 C14 -1.8(6) . .
C12 N2 C15 C20 -172.3(7) . .
C12 N2 C15 C24 40.2(11) . .
C12 N2 C15 C16 17.9(12) . .
C12 N2 C15 C22 -132.8(8) . .
C13 N2 C12 N1 1.3(5) . .
C13 N2 C15 C20 9.3(10) . .
C13 N2 C15 C24 -138.1(10) . .
C13 N2 C15 C16 -160.5(10) . .
C13 N2 C15 C22 48.8(10) . .
C14 N1 C12 N2 -0.2(5) . .
C15 N2 C12 N1 -177.4(4) . .
C15 N2 C13 C14 176.8(5) . .
C15 C16 C17 C18 -2(3) . .
C18 C25 C26 C27 179.2(10) . .
C18 C25 C37 C36 -179.0(8) . .
C18 C25 C33 C32 179.9(10) . .
C18 C25 C35 C34 -179.0(9) . .
C18 C19 C20 C15 -5.5(19) . .
C18 C23 C24 C15 0(2) . .
C18 C21 C22 C15 1.5(18) . .
C25 C18 C19 C20 -177.0(10) . .
C25 C18 C23 C24 -179.5(12) . .
C25 C18 C17 C16 -179.0(13) . .
C25 C18 C21 C22 178.5(9) . .
C25 C26 C27 C28 0(2) . .
C28 N3 C29 N4 176.5(4) . .
C28 N3 C31 C30 -177.4(5) . .
C28 C36 C37 C25 -1.0(16) . .
C28 C32 C33 C25 -1(2) . .
C28 C34 C35 C25 -0.9(17) . .
C29 N3 C28 C27 -31.2(10) . .
C29 N3 C28 C36 136.1(7) . .
C29 N3 C28 C32 2.4(10) . .
C29 N3 C28 C34 -160.9(7) . .
C29 N3 C31 C30 2.1(7) . .
C29 N4 C30 C31 -1.0(7) . .
C30 N4 C29 N3 2.5(6) . .
C31 N3 C28 C27 148.2(9) . .
C31 N3 C28 C36 -44.6(10) . .
C31 N3 C28 C32 -178.3(9) . .
C31 N3 C28 C34 18.4(10) . .
C31 N3 C29 N4 -2.9(6) . .
C19 C18 C25 C26 41.3(13) . .
C19 C18 C25 C37 -125.0(10) . .
C19 C18 C25 C33 7.8(13) . .
C19 C18 C25 C35 172.9(9) . .
C19 C18 C23 C24 -31.6(18) . .
C19 C18 C17 C16 -11(2) . .
C19 C18 C21 C22 75.4(14) . .
C20 C15 C24 C23 31.1(19) . .
C20 C15 C16 C17 11(2) . .
C20 C15 C22 C21 -82.0(17) . .
C23 C18 C25 C26 -174.7(12) . .
C23 C18 C25 C37 18.9(13) . .
C23 C18 C25 C33 151.8(12) . .
C23 C18 C25 C35 -43.1(13) . .
C23 C18 C19 C20 33.8(17) . .
C23 C18 C17 C16 -73(5) . .
C23 C18 C21 C22 -7.2(16) . .
C24 C15 C20 C19 -28.2(16) . .
C24 C15 C16 C17 87(5) . .
C24 C15 C22 C21 5.6(17) . .
C26 C25 C37 C36 14.0(15) . .
C26 C25 C33 C32 81(2) . .
C26 C25 C35 C34 -39.4(13) . .
C27 C28 C36 C37 -12.5(15) . .
C27 C28 C32 C33 -80(2) . .
C27 C28 C34 C35 41.5(14) . .
C36 C28 C27 C26 13.2(17) . .
C36 C28 C32 C33 42.6(15) . .
C36 C28 C34 C35 -72.6(11) . .
C37 C25 C26 C27 -14.1(17) . .
C37 C25 C33 C32 -41.0(15) . .
C37 C25 C35 C34 75.0(11) . .
C16 C15 C20 C19 -7.6(17) . .
C16 C15 C24 C23 -82(5) . .
C16 C15 C22 C21 26.3(16) . .
C17 C18 C25 C26 -150.8(12) . .
C17 C18 C25 C37 42.8(13) . .
C17 C18 C25 C33 175.6(12) . .
C17 C18 C25 C35 -19.3(14) . .
C17 C18 C19 C20 14.9(18) . .
C17 C18 C23 C24 93(5) . .
C17 C18 C21 C22 -29.7(16) . .
C21 C18 C25 C26 -0.9(12) . .
C21 C18 C25 C37 -167.2(9) . .
C21 C18 C25 C33 -34.4(13) . .
C21 C18 C25 C35 130.7(9) . .
C21 C18 C19 C20 -78.4(15) . .
C21 C18 C23 C24 6(2) . .
C21 C18 C17 C16 30(2) . .
C22 C15 C20 C19 81.9(17) . .
C22 C15 C24 C23 -7(2) . .
C22 C15 C16 C17 -27(2) . .
C32 C28 C27 C26 80(2) . .
C32 C28 C36 C37 -39.8(13) . .
C32 C28 C34 C35 14.3(16) . .
C33 C25 C26 C27 -81(3) . .
C33 C25 C37 C36 40.6(13) . .
C33 C25 C35 C34 -12.9(15) . .
C34 C28 C27 C26 -43.8(15) . .
C34 C28 C36 C37 76.1(11) . .
C34 C28 C32 C33 -14.1(18) . .
C35 C25 C26 C27 40.3(15) . .
C35 C25 C37 C36 -71.2(10) . .
C35 C25 C33 C32 14.0(17) . .
C41 C42 C43 C41 57.1(12) . 2_556
C43 C41 C42 C43 -53.9(11) 2_556 .
O6 C41 C42 C43 179.6(10) . .
C38 C39 C40 C38 55.7(18) . 2_665
C40 C38 C39 C40 -50.3(19) 2_665 .
O5 C38 C39 C40 171.1(15) . .
